data_7201419
loop_
_publ_author_name
'Singh, Devendra'
'Baruah, Jubaraj B.'

_publ_section_title
;
 Different solvates of two isomeric dicarboxylic acids with pyridine
 and quinoline
;
_journal_issue 12
_journal_name_full CrystEngComm
_journal_page_first 2688
_journal_paper_doi 10.1039/b911084d
_journal_volume 11
_journal_year 2009
_chemical_formula_sum 'C55 H35 N5 O8'
_chemical_formula_weight 893.88
_chemical_name_systematic
;
?
;
_space_group_IT_number 2
_symmetry_cell_setting triclinic
_symmetry_space_group_name_Hall '-P 1'
_symmetry_space_group_name_H-M 'P -1'
_atom_sites_solution_hydrogens geom
_atom_sites_solution_primary direct
_atom_sites_solution_secondary difmap
_audit_creation_method SHELXL-97
_cell_angle_alpha 101.006(4)
_cell_angle_beta 98.361(4)
_cell_angle_gamma 95.640(4)
_cell_formula_units_Z 1
_cell_length_a 7.5934(5)
_cell_length_b 9.3850(7)
_cell_length_c 15.9125(11)
_cell_measurement_reflns_used 3624
_cell_measurement_temperature 296(2)
_cell_volume 1091.99(13)
_computing_cell_refinement 'Bruker SMART'
_computing_data_collection 'Bruker SMART'
_computing_data_reduction 'Bruker SAINT'
_computing_molecular_graphics 'Bruker SHELXTL'
_computing_publication_material 'Bruker SHELXTL'
_computing_structure_refinement 'SHELXL-97 (Sheldrick, 1997)'
_computing_structure_solution 'SHELXS-97 (Sheldrick, 1990)'
_diffrn_ambient_temperature 296(2)
_diffrn_measured_fraction_theta_full 0.961
_diffrn_measured_fraction_theta_max 0.961
_diffrn_measurement_device_type 'CCD area detector'
_diffrn_measurement_method 'phi and omega scans'
_diffrn_radiation_monochromator graphite
_diffrn_radiation_source 'fine-focus sealed tube'
_diffrn_radiation_type MoK\a
_diffrn_radiation_wavelength 0.71073
_diffrn_reflns_av_R_equivalents 0.0277
_diffrn_reflns_av_sigmaI/netI 0.0313
_diffrn_reflns_limit_h_max 9
_diffrn_reflns_limit_h_min -9
_diffrn_reflns_limit_k_max 11
_diffrn_reflns_limit_k_min -11
_diffrn_reflns_limit_l_max 19
_diffrn_reflns_limit_l_min -18
_diffrn_reflns_number 15800
_diffrn_reflns_theta_full 25.50
_diffrn_reflns_theta_max 25.50
_diffrn_reflns_theta_min 2.23
_exptl_absorpt_coefficient_mu 0.093
_exptl_absorpt_correction_type none
_exptl_crystal_colour yellow
_exptl_crystal_density_diffrn 1.359
_exptl_crystal_density_method 'not measured'
_exptl_crystal_description block
_exptl_crystal_F_000 464
_exptl_crystal_size_max 0.32
_exptl_crystal_size_mid 0.26
_exptl_crystal_size_min 0.18
_refine_diff_density_max 0.267
_refine_diff_density_min -0.166
_refine_diff_density_rms 0.031
_refine_ls_extinction_method none
_refine_ls_goodness_of_fit_ref 1.018
_refine_ls_hydrogen_treatment constr
_refine_ls_matrix_type full
_refine_ls_number_parameters 318
_refine_ls_number_reflns 3918
_refine_ls_number_restraints 0
_refine_ls_restrained_S_all 1.018
_refine_ls_R_factor_all 0.0875
_refine_ls_R_factor_gt 0.0490
_refine_ls_shift/su_max 0.000
_refine_ls_shift/su_mean 0.000
_refine_ls_structure_factor_coef Fsqd
_refine_ls_weighting_details 'calc w=1/[\s^2^(Fo^2^)+(0.0603P)^2^+0.2067P] where P=(Fo^2^+2Fc^2^)/3'
_refine_ls_weighting_scheme calc
_refine_ls_wR_factor_gt 0.1131
_refine_ls_wR_factor_ref 0.1321
_reflns_number_gt 2493
_reflns_number_total 3918
_reflns_threshold_expression >2sigma(I)
_cod_data_source_file b911084d.txt
_cod_data_source_block ndmbaqin
_cod_depositor_comments
;
The following automatic conversions were performed:
'_symmetry_cell_setting' value 'Triclinic' changed to 'triclinic'
according to '/home/saulius/struct/CIF-dictionaries/cif_core.dic'
dictionary named 'cif_core.dic' version 2.4.1 from 2010-06-29.

Automatic conversion script
Id: cif_fix_enum 1527 2010-12-29 10:47:43Z saulius 
;
_cod_original_sg_symbol_H-M P-1
_cod_database_code 7201419

loop_
_symmetry_equiv_pos_as_xyz
'x, y, z'
'-x, -y, -z'

loop_
_atom_site_label
_atom_site_type_symbol
_atom_site_fract_x
_atom_site_fract_y
_atom_site_fract_z
_atom_site_U_iso_or_equiv
_atom_site_adp_type
_atom_site_occupancy
_atom_site_symmetry_multiplicity
_atom_site_calc_flag
_atom_site_refinement_flags
_atom_site_disorder_assembly
_atom_site_disorder_group
N2 N 0.493(2) 0.3962(17) 0.0815(9) 0.123(4) Uani 0.50 1 d P A 2
C28 C 0.4938(16) 0.3786(11) 0.0819(6) 0.047(2) Uani 0.50 1 d P A 1
H28 H 0.5373 0.3802 0.1399 0.056 Uiso 0.50 1 calc PR A 1
C12 C 1.0598(2) 0.4877(2) 0.11549(13) 0.0441(5) Uani 1 1 d . . .
C11 C 0.9886(2) 0.44825(19) 0.02625(12) 0.0406(4) Uani 1 1 d . . .
C13 C 1.1511(3) 0.6245(2) 0.15057(13) 0.0512(5) Uani 1 1 d . . .
H13 H 1.1985 0.6493 0.2095 0.061 Uiso 1 1 calc R . .
C9 C 0.8714(3) 0.1979(2) 0.04280(14) 0.0500(5) Uani 1 1 d . . .
C10 C 0.8957(2) 0.3075(2) -0.01170(13) 0.0433(5) Uani 1 1 d . . .
C8 C 1.0342(3) 0.3815(2) 0.17175(14) 0.0488(5) Uani 1 1 d . . .
C6 C 0.8999(3) 0.1440(2) 0.18826(13) 0.0495(5) Uani 1 1 d . . .
C2 C 0.9947(3) -0.0147(2) 0.28225(13) 0.0498(5) Uani 1 1 d . . .
C7 C 1.0328(3) 0.0757(2) 0.22478(13) 0.0508(5) Uani 1 1 d . . .
H7 H 1.1479 0.0890 0.2116 0.061 Uiso 1 1 calc R . .
C3 C 0.8223(3) -0.0343(2) 0.29907(15) 0.0622(6) Uani 1 1 d . . .
H3 H 0.7957 -0.0946 0.3368 0.075 Uiso 1 1 calc R . .
C1 C 1.1439(3) -0.0812(2) 0.32468(15) 0.0566(6) Uani 1 1 d . . .
C5 C 0.7279(3) 0.1235(2) 0.20611(15) 0.0617(6) Uani 1 1 d . . .
H5 H 0.6385 0.1706 0.1809 0.074 Uiso 1 1 calc R . .
C4 C 0.6891(3) 0.0330(3) 0.26149(16) 0.0694(7) Uani 1 1 d . . .
H4 H 0.5731 0.0177 0.2733 0.083 Uiso 1 1 calc R . .
O3 O 0.7957(2) 0.07490(16) 0.01376(10) 0.0708(5) Uani 1 1 d . . .
O4 O 1.0900(2) 0.41047(16) 0.24892(10) 0.0692(5) Uani 1 1 d . . .
O2 O 1.2923(2) -0.07327(17) 0.30533(10) 0.0695(5) Uani 1 1 d . . .
O1 O 1.0991(2) -0.1489(2) 0.38493(12) 0.0822(5) Uani 1 1 d . . .
H1 H 1.1891 -0.1729 0.4109 0.123 Uiso 1 1 calc R . .
N3 N 0.3792(3) 0.7740(2) 0.47401(13) 0.0718(6) Uani 1 1 d . . .
C18 C 0.5167(3) 0.6586(3) 0.58643(15) 0.0646(6) Uani 1 1 d . . .
C23 C 0.3632(3) 0.6934(3) 0.53624(15) 0.0637(6) Uani 1 1 d . . .
C17 C 0.6849(3) 0.7095(3) 0.57023(17) 0.0758(7) Uani 1 1 d . . .
H17 H 0.7884 0.6881 0.6018 0.091 Uiso 1 1 calc R . .
C22 C 0.1923(4) 0.6448(3) 0.54998(17) 0.0772(7) Uani 1 1 d . . .
H22 H 0.0916 0.6687 0.5175 0.093 Uiso 1 1 calc R . .
C16 C 0.6977(4) 0.7897(3) 0.50889(19) 0.0829(8) Uani 1 1 d . . .
H16 H 0.8093 0.8251 0.4983 0.100 Uiso 1 1 calc R . .
C15 C 0.5400(4) 0.8182(3) 0.46173(18) 0.0814(8) Uani 1 1 d . . .
H15 H 0.5501 0.8720 0.4189 0.098 Uiso 1 1 calc R . .
C20 C 0.3221(5) 0.5274(3) 0.65951(19) 0.0964(9) Uani 1 1 d . . .
H20 H 0.3068 0.4710 0.7007 0.116 Uiso 1 1 calc R . .
C21 C 0.1719(4) 0.5629(3) 0.61031(19) 0.0911(8) Uani 1 1 d . . .
H21 H 0.0575 0.5304 0.6189 0.109 Uiso 1 1 calc R . .
C25 C 0.5285(3) 0.5034(3) 0.04376(15) 0.0608(6) Uani 1 1 d . . .
C26 C 0.6287(3) 0.6373(3) 0.09537(18) 0.0758(7) Uani 1 1 d . A .
H26 H 0.6689 0.6458 0.1544 0.091 Uiso 1 1 calc R . .
N1 N 0.9388(2) 0.24387(17) 0.13177(11) 0.0478(4) Uani 1 1 d . . .
C19 C 0.4903(4) 0.5737(3) 0.64828(17) 0.0847(8) Uani 1 1 d . . .
H19 H 0.5889 0.5490 0.6818 0.102 Uiso 1 1 calc R . .
C14 C 1.1734(3) 0.7269(2) 0.09854(14) 0.0517(5) Uani 1 1 d . . .
H14 H 1.2358 0.8192 0.1231 0.062 Uiso 1 1 calc R . .
C24 C 0.3984(4) 0.2634(3) 0.0311(2) 0.0827(8) Uani 1 1 d . . .
H24 H 0.3690 0.1837 0.0555 0.099 Uiso 1 1 calc R A 1
C27 C 0.6628(3) 0.7493(3) 0.0569(2) 0.0776(8) Uani 1 1 d . . .
H27 H 0.7281 0.8364 0.0893 0.093 Uiso 1 1 calc R A .

loop_
_atom_site_aniso_label
_atom_site_aniso_U_11
_atom_site_aniso_U_22
_atom_site_aniso_U_33
_atom_site_aniso_U_23
_atom_site_aniso_U_13
_atom_site_aniso_U_12
N2 0.103(8) 0.124(10) 0.161(10) 0.057(8) 0.031(7) 0.043(7)
C28 0.077(6) 0.024(3) 0.032(4) 0.008(3) -0.007(3) -0.013(3)
C12 0.0469(11) 0.0403(11) 0.0456(13) 0.0121(10) 0.0061(9) 0.0036(9)
C11 0.0415(10) 0.0372(11) 0.0432(12) 0.0107(9) 0.0058(8) 0.0034(8)
C13 0.0599(12) 0.0455(12) 0.0434(13) 0.0092(10) -0.0010(10) -0.0017(10)
C9 0.0559(12) 0.0396(12) 0.0553(15) 0.0149(11) 0.0083(10) 0.0013(9)
C10 0.0480(11) 0.0350(11) 0.0454(13) 0.0086(9) 0.0052(9) 0.0015(8)
C8 0.0514(12) 0.0477(12) 0.0475(14) 0.0152(11) 0.0046(10) 0.0029(9)
C6 0.0567(12) 0.0447(11) 0.0497(13) 0.0183(10) 0.0083(10) 0.0033(9)
C2 0.0541(12) 0.0470(12) 0.0510(13) 0.0171(10) 0.0087(10) 0.0061(9)
C7 0.0522(12) 0.0477(12) 0.0542(13) 0.0155(10) 0.0109(10) 0.0020(10)
C3 0.0617(14) 0.0654(15) 0.0678(16) 0.0335(13) 0.0158(12) 0.0024(11)
C1 0.0625(14) 0.0516(13) 0.0601(15) 0.0217(11) 0.0129(11) 0.0061(10)
C5 0.0558(13) 0.0637(14) 0.0737(16) 0.0329(13) 0.0119(11) 0.0099(11)
C4 0.0531(13) 0.0839(17) 0.0837(18) 0.0421(15) 0.0201(12) 0.0090(12)
O3 0.1006(12) 0.0403(9) 0.0651(11) 0.0158(8) 0.0028(9) -0.0152(8)
O4 0.0920(12) 0.0628(10) 0.0476(10) 0.0212(8) -0.0039(8) -0.0116(8)
O2 0.0581(10) 0.0820(12) 0.0777(12) 0.0327(9) 0.0161(8) 0.0154(8)
O1 0.0697(10) 0.1037(14) 0.0958(14) 0.0667(12) 0.0201(10) 0.0222(10)
N3 0.0690(13) 0.0804(14) 0.0759(15) 0.0310(12) 0.0136(11) 0.0265(11)
C18 0.0728(16) 0.0605(14) 0.0547(15) 0.0033(12) -0.0029(12) 0.0172(12)
C23 0.0703(15) 0.0624(15) 0.0575(15) 0.0084(12) 0.0056(12) 0.0200(12)
C17 0.0679(16) 0.0786(18) 0.0733(18) 0.0067(15) -0.0082(13) 0.0201(13)
C22 0.0726(16) 0.0930(19) 0.0726(18) 0.0282(15) 0.0118(13) 0.0224(14)
C16 0.0685(17) 0.091(2) 0.089(2) 0.0183(17) 0.0103(15) 0.0150(14)
C15 0.0762(18) 0.092(2) 0.087(2) 0.0366(16) 0.0173(15) 0.0230(15)
C20 0.117(3) 0.104(2) 0.070(2) 0.0309(17) 0.0078(18) 0.012(2)
C21 0.088(2) 0.110(2) 0.078(2) 0.0263(18) 0.0159(16) 0.0116(17)
C25 0.0567(13) 0.0567(15) 0.0733(16) 0.0216(15) 0.0100(12) 0.0133(11)
C26 0.0741(16) 0.0674(17) 0.0769(18) 0.0042(15) 0.0022(13) 0.0019(13)
N1 0.0562(10) 0.0400(9) 0.0482(11) 0.0178(8) 0.0052(8) -0.0001(8)
C19 0.097(2) 0.088(2) 0.0633(18) 0.0196(16) -0.0115(15) 0.0172(16)
C14 0.0618(13) 0.0356(11) 0.0533(14) 0.0081(10) 0.0044(10) -0.0050(9)
C24 0.0840(19) 0.0574(18) 0.109(3) 0.0247(18) 0.0175(17) 0.0039(15)
C27 0.0723(16) 0.0524(15) 0.101(2) 0.0070(15) 0.0099(15) -0.0031(12)

loop_
_atom_type_symbol
_atom_type_description
_atom_type_scat_dispersion_real
_atom_type_scat_dispersion_imag
_atom_type_scat_source
C C 0.0033 0.0016 'International Tables Vol C Tables 4.2.6.8 and 6.1.1.4'
H H 0.0000 0.0000 'International Tables Vol C Tables 4.2.6.8 and 6.1.1.4'
N N 0.0061 0.0033 'International Tables Vol C Tables 4.2.6.8 and 6.1.1.4'
O O 0.0106 0.0060 'International Tables Vol C Tables 4.2.6.8 and 6.1.1.4'

loop_
_geom_angle_atom_site_label_1
_geom_angle_atom_site_label_2
_geom_angle_atom_site_label_3
_geom_angle
_geom_angle_site_symmetry_1
_geom_angle_site_symmetry_3
_geom_angle_publ_flag
C25 N2 C24 118.9(10) . . ?
C24 C28 C25 116.4(6) . . ?
C13 C12 C11 120.34(17) . . ?
C13 C12 C8 119.88(18) . . ?
C11 C12 C8 119.78(17) . . ?
C12 C11 C11 119.1(2) . 2_765 ?
C12 C11 C10 121.46(17) . . ?
C11 C11 C10 119.5(2) 2_765 . ?
C12 C13 C14 120.53(19) . . ?
O3 C9 N1 120.52(18) . . ?
O3 C9 C10 122.9(2) . . ?
N1 C9 C10 116.57(17) . . ?
C14 C10 C11 119.97(17) 2_765 . ?
C14 C10 C9 120.13(17) 2_765 . ?
C11 C10 C9 119.90(18) . . ?
O4 C8 N1 120.55(18) . . ?
O4 C8 C12 122.51(18) . . ?
N1 C8 C12 116.93(18) . . ?
C7 C6 C5 120.94(19) . . ?
C7 C6 N1 120.39(17) . . ?
C5 C6 N1 118.64(18) . . ?
C3 C2 C7 118.70(19) . . ?
C3 C2 C1 122.81(19) . . ?
C7 C2 C1 118.45(18) . . ?
C6 C7 C2 119.57(19) . . ?
C4 C3 C2 121.5(2) . . ?
O2 C1 O1 123.5(2) . . ?
O2 C1 C2 122.94(19) . . ?
O1 C1 C2 113.58(19) . . ?
C4 C5 C6 119.7(2) . . ?
C3 C4 C5 119.6(2) . . ?
C15 N3 C23 118.3(2) . . ?
C17 C18 C19 124.2(2) . . ?
C17 C18 C23 117.7(2) . . ?
C19 C18 C23 118.1(2) . . ?
N3 C23 C22 119.1(2) . . ?
N3 C23 C18 121.1(2) . . ?
C22 C23 C18 119.8(2) . . ?
C16 C17 C18 120.2(2) . . ?
C21 C22 C23 120.5(3) . . ?
C17 C16 C15 118.6(3) . . ?
N3 C15 C16 124.1(3) . . ?
C19 C20 C21 121.0(3) . . ?
C22 C21 C20 120.1(3) . . ?
N2 C25 C25 123.1(7) . 2_665 ?
N2 C25 C26 118.5(7) . . ?
C25 C25 C26 118.3(3) 2_665 . ?
N2 C25 C28 3.4(12) . . ?
C25 C25 C28 121.1(4) 2_665 . ?
C26 C25 C28 120.5(4) . . ?
C27 C26 C25 118.7(3) . . ?
C9 N1 C8 125.28(16) . . ?
C9 N1 C6 117.73(15) . . ?
C8 N1 C6 116.93(16) . . ?
C20 C19 C18 120.5(3) . . ?
C10 C14 C13 120.62(18) 2_765 . ?
C28 C24 C27 124.9(5) . 2_665 ?
C28 C24 N2 5.3(10) . . ?
C27 C24 N2 120.3(6) 2_665 . ?
C26 C27 C24 120.5(3) . 2_665 ?

loop_
_geom_bond_atom_site_label_1
_geom_bond_atom_site_label_2
_geom_bond_distance
_geom_bond_site_symmetry_2
_geom_bond_publ_flag
N2 C25 1.292(14) . ?
N2 C24 1.410(14) . ?
C28 C24 1.299(10) . ?
C28 C25 1.439(10) . ?
C12 C13 1.371(3) . ?
C12 C11 1.408(3) . ?
C12 C8 1.478(3) . ?
C11 C11 1.411(3) 2_765 ?
C11 C10 1.413(2) . ?
C13 C14 1.396(3) . ?
C9 O3 1.210(2) . ?
C9 N1 1.402(3) . ?
C9 C10 1.481(3) . ?
C10 C14 1.369(3) 2_765 ?
C8 O4 1.208(2) . ?
C8 N1 1.402(2) . ?
C6 C7 1.367(3) . ?
C6 C5 1.379(3) . ?
C6 N1 1.456(2) . ?
C2 C3 1.376(3) . ?
C2 C7 1.401(3) . ?
C2 C1 1.485(3) . ?
C3 C4 1.369(3) . ?
C1 O2 1.210(2) . ?
C1 O1 1.313(2) . ?
C5 C4 1.377(3) . ?
N3 C15 1.304(3) . ?
N3 C23 1.368(3) . ?
C18 C17 1.396(3) . ?
C18 C19 1.403(3) . ?
C18 C23 1.417(3) . ?
C23 C22 1.394(3) . ?
C17 C16 1.350(4) . ?
C22 C21 1.356(4) . ?
C16 C15 1.396(3) . ?
C20 C19 1.356(4) . ?
C20 C21 1.393(4) . ?
C25 C25 1.384(5) 2_665 ?
C25 C26 1.438(3) . ?
C26 C27 1.336(3) . ?
C14 C10 1.369(3) 2_765 ?
C24 C27 1.389(4) 2_665 ?
C27 C24 1.389(4) 2_665 ?
